data_4317199
loop_
_publ_author_name
'Li Duan'
'Zhen-Hua Wu'
'Jian-Ping Ma'
'Xiang-Wen Wu'
'Yu-Bin Dong'

_publ_section_title
;
 Adsorption and Separation of Organic Six-Membered Ring Analogues on
 Neutral Cd(II)-MOF Generated from Asymmetric Schiff-Base Ligand
;
_journal_name_full 'Inorganic Chemistry'
_journal_page_first 11164
_journal_page_last 11173
_journal_paper_doi 10.1021/ic101756t
_journal_volume 49
_journal_year 2010
_chemical_formula_sum 'C40 H42 Cd N8 O6'
_chemical_formula_weight 843.22
_chemical_name_systematic
; 
 ? 
;
_space_group_IT_number 14
_symmetry_cell_setting monoclinic
_symmetry_space_group_name_Hall '-P 2ybc'
_symmetry_space_group_name_H-M 'P 1 21/c 1'
_atom_sites_solution_hydrogens geom
_atom_sites_solution_primary direct
_atom_sites_solution_secondary difmap
_audit_creation_method SHELXL-97
_cell_angle_alpha 90.00
_cell_angle_beta 109.441(2)
_cell_angle_gamma 90.00
_cell_formula_units_Z 2
_cell_length_a 14.065(2)
_cell_length_b 14.593(2)
_cell_length_c 9.6737(14)
_cell_measurement_reflns_used 4155
_cell_measurement_temperature 173(2)
_cell_measurement_theta_max 28.106
_cell_measurement_theta_min 2.631
_cell_volume 1872.3(5)
_computing_cell_refinement 'Bruker SMART'
_computing_data_collection 'Bruker SMART'
_computing_data_reduction 'Bruker SAINT'
_computing_molecular_graphics 'Bruker SHELXTL'
_computing_publication_material 'Bruker SHELXTL'
_computing_structure_refinement 'SHELXL-97 (Sheldrick, 1997)'
_computing_structure_solution 'SHELXS-97 (Sheldrick, 1990)'
_diffrn_ambient_temperature 173(2)
_diffrn_measured_fraction_theta_full 0.999
_diffrn_measured_fraction_theta_max 0.999
_diffrn_measurement_device_type 'CCD area detector'
_diffrn_measurement_method 'phi and omega scans'
_diffrn_radiation_monochromator graphite
_diffrn_radiation_source 'fine-focus sealed tube'
_diffrn_radiation_type MoK\a
_diffrn_radiation_wavelength 0.71073
_diffrn_reflns_av_R_equivalents 0.0312
_diffrn_reflns_av_sigmaI/netI 0.0379
_diffrn_reflns_limit_h_max 16
_diffrn_reflns_limit_h_min -7
_diffrn_reflns_limit_k_max 17
_diffrn_reflns_limit_k_min -17
_diffrn_reflns_limit_l_max 11
_diffrn_reflns_limit_l_min -11
_diffrn_reflns_number 7601
_diffrn_reflns_theta_full 25.03
_diffrn_reflns_theta_max 25.03
_diffrn_reflns_theta_min 1.54
_exptl_absorpt_coefficient_mu 0.643
_exptl_absorpt_correction_T_max 0.8986
_exptl_absorpt_correction_T_min 0.8610
_exptl_absorpt_correction_type multi-scan
_exptl_absorpt_process_details sadabs
_exptl_crystal_colour yellow
_exptl_crystal_density_diffrn 1.496
_exptl_crystal_density_method 'not measured'
_exptl_crystal_description block
_exptl_crystal_F_000 864
_exptl_crystal_size_max 0.24
_exptl_crystal_size_mid 0.17
_exptl_crystal_size_min 0.17
_refine_diff_density_max 1.571
_refine_diff_density_min -0.898
_refine_diff_density_rms 0.095
_refine_ls_extinction_method none
_refine_ls_goodness_of_fit_ref 1.054
_refine_ls_hydrogen_treatment constr
_refine_ls_matrix_type full
_refine_ls_number_parameters 252
_refine_ls_number_reflns 3303
_refine_ls_number_restraints 1
_refine_ls_restrained_S_all 1.071
_refine_ls_R_factor_all 0.0478
_refine_ls_R_factor_gt 0.0425
_refine_ls_shift/su_max 0.001
_refine_ls_shift/su_mean 0.000
_refine_ls_structure_factor_coef Fsqd
_refine_ls_weighting_details 'calc w=1/[\s^2^(Fo^2^)+(0.0783P)^2^+1.5976P] where P=(Fo^2^+2Fc^2^)/3'
_refine_ls_weighting_scheme calc
_refine_ls_wR_factor_gt 0.1203
_refine_ls_wR_factor_ref 0.1245
_reflns_number_gt 2885
_reflns_number_total 3303
_reflns_threshold_expression >2sigma(I)
_cod_data_source_file ic101756t_si_002_2.cif
_cod_data_source_block 2
_cod_depositor_comments
;
The following automatic conversions were performed:

'_symmetry_cell_setting' value 'Monoclinic' changed to 'monoclinic'
according to the built-in table from CIF Core dictionary named
'cif_core.dic' version 2.4.1 from 2010-06-29.

Automatic conversion script
Id: cif_fix_values 1646 2011-03-28 12:23:43Z adriana 
;
_cod_original_cell_volume 1872.4(5)
_cod_database_code 4317199

loop_
_symmetry_equiv_pos_as_xyz
'x, y, z'
'-x, y+1/2, -z+1/2'
'-x, -y, -z'
'x, -y-1/2, z-1/2'

loop_
_atom_site_label
_atom_site_type_symbol
_atom_site_fract_x
_atom_site_fract_y
_atom_site_fract_z
_atom_site_U_iso_or_equiv
_atom_site_adp_type
_atom_site_occupancy
_atom_site_symmetry_multiplicity
_atom_site_calc_flag
_atom_site_refinement_flags
_atom_site_disorder_assembly
_atom_site_disorder_group
C1 C 0.0480(3) 0.3569(3) 0.2782(4) 0.0329(8) Uani 1 1 d . . .
H1 H -0.0171 0.3773 0.2737 0.039 Uiso 1 1 calc R . .
C2 C 0.0939(3) 0.2901(3) 0.3777(4) 0.0349(9) Uani 1 1 d . . .
H2 H 0.0617 0.2659 0.4419 0.042 Uiso 1 1 calc R . .
C3 C 0.1873(3) 0.2587(3) 0.3832(4) 0.0305(8) Uani 1 1 d . . .
H3 H 0.2194 0.2107 0.4483 0.037 Uiso 1 1 calc R . .
C4 C 0.2339(2) 0.2983(2) 0.2919(4) 0.0231(7) Uani 1 1 d . . .
C5 C 0.1825(3) 0.3659(2) 0.1965(4) 0.0256(7) Uani 1 1 d . . .
H5 H 0.2141 0.3934 0.1341 0.031 Uiso 1 1 calc R . .
C6 C 0.3359(2) 0.2711(2) 0.2878(4) 0.0250(7) Uani 1 1 d . . .
C7 C 0.5309(3) 0.1397(3) 0.5147(4) 0.0265(7) Uani 1 1 d . . .
H7 H 0.4963 0.1250 0.5810 0.032 Uiso 1 1 calc R . .
C8 C 0.6308(2) 0.0993(2) 0.5407(3) 0.0243(7) Uani 1 1 d . . .
C9 C 0.6584(3) 0.0298(3) 0.6426(4) 0.0270(7) Uani 1 1 d . . .
H9 H 0.6127 0.0128 0.6917 0.032 Uiso 1 1 calc R . .
C10 C 0.7501(3) -0.0171(2) 0.6776(4) 0.0270(8) Uani 1 1 d . . .
H10 H 0.7650 -0.0641 0.7496 0.032 Uiso 1 1 calc R . .
C11 C 0.8195(3) 0.0038(2) 0.6093(4) 0.0232(8) Uani 1 1 d . . .
C12 C 0.7931(2) 0.0776(2) 0.5022(3) 0.0212(7) Uani 1 1 d . . .
C13 C 0.7005(2) 0.1261(2) 0.4689(3) 0.0231(7) Uani 1 1 d . . .
C14 C 0.6847(3) 0.1994(2) 0.3688(4) 0.0288(8) Uani 1 1 d . . .
H14 H 0.6244 0.2345 0.3442 0.035 Uiso 1 1 calc R . .
C15 C 0.7570(3) 0.2197(3) 0.3072(4) 0.0342(9) Uani 1 1 d . . .
H15 H 0.7478 0.2697 0.2413 0.041 Uiso 1 1 calc R . .
C16 C 0.8439(3) 0.1667(2) 0.3418(4) 0.0288(8) Uani 1 1 d . . .
H16 H 0.8922 0.1803 0.2955 0.035 Uiso 1 1 calc R . .
C17 C 0.9008(4) 0.0795(3) 0.0345(5) 0.0568(13) Uani 1 1 d . . .
H17A H 0.8610 0.0627 0.0968 0.085 Uiso 1 1 calc R . .
H17B H 0.9273 0.0239 0.0037 0.085 Uiso 1 1 calc R . .
H17C H 0.8579 0.1124 -0.0521 0.085 Uiso 1 1 calc R . .
C18 C 0.4898(8) 0.4270(5) 0.5910(9) 0.111(3) Uani 1 1 d . . .
H18A H 0.4688 0.3645 0.6085 0.133 Uiso 1 1 calc R . .
H18B H 0.5226 0.4577 0.6863 0.133 Uiso 1 1 calc R . .
C19 C 0.3990(6) 0.4839(7) 0.4913(14) 0.147(5) Uani 1 1 d D . .
H19A H 0.3793 0.4634 0.3880 0.177 Uiso 1 1 calc R . .
H19B H 0.3400 0.4790 0.5250 0.177 Uiso 1 1 calc R . .
C20 C 0.4374(7) 0.5751(5) 0.5073(13) 0.133(3) Uani 1 1 d D . .
H20A H 0.4757 0.5892 0.6110 0.160 Uiso 1 1 calc R . .
H20B H 0.3826 0.6204 0.4694 0.160 Uiso 1 1 calc R . .
Cd1 Cd 1.0000 0.0000 0.5000 0.02351(16) Uani 1 2 d S . .
N1 N 0.8621(2) 0.09851(18) 0.4359(3) 0.0241(6) Uani 1 1 d . . .
N2 N 0.4878(2) 0.1934(2) 0.4080(3) 0.0282(7) Uani 1 1 d . . .
N3 N 0.3933(2) 0.2223(2) 0.4030(3) 0.0264(6) Uani 1 1 d . . .
H3B H 0.3708 0.2089 0.4752 0.032 Uiso 1 1 calc R . .
N4 N 0.0905(2) 0.3945(2) 0.1874(3) 0.0283(6) Uani 1 1 d . . .
O1 O 0.90502(16) -0.03951(17) 0.6380(3) 0.0260(5) Uani 1 1 d . . .
O2 O 0.36341(19) 0.29291(19) 0.1840(3) 0.0352(6) Uani 1 1 d . . .
O3 O 0.9805(2) 0.1355(2) 0.1129(3) 0.0538(8) Uani 1 1 d . . .
H3A H 1.0228 0.1045 0.1781 0.081 Uiso 1 1 calc R . .

loop_
_atom_site_aniso_label
_atom_site_aniso_U_11
_atom_site_aniso_U_22
_atom_site_aniso_U_33
_atom_site_aniso_U_23
_atom_site_aniso_U_13
_atom_site_aniso_U_12
C1 0.0208(18) 0.037(2) 0.042(2) 0.0082(17) 0.0126(16) 0.0057(15)
C2 0.0247(19) 0.043(2) 0.041(2) 0.0126(17) 0.0157(16) 0.0037(16)
C3 0.0220(18) 0.036(2) 0.0323(19) 0.0096(16) 0.0074(15) 0.0052(15)
C4 0.0181(16) 0.0269(17) 0.0237(16) -0.0013(14) 0.0063(13) 0.0002(13)
C5 0.0223(18) 0.0286(18) 0.0269(17) 0.0006(14) 0.0093(14) -0.0003(14)
C6 0.0198(17) 0.0312(18) 0.0241(16) -0.0021(14) 0.0077(14) 0.0019(14)
C7 0.0180(16) 0.0339(19) 0.0283(17) -0.0009(15) 0.0085(13) 0.0027(15)
C8 0.0180(16) 0.0301(17) 0.0253(16) -0.0037(14) 0.0079(13) 0.0032(14)
C9 0.0211(18) 0.0353(18) 0.0278(18) 0.0006(15) 0.0125(15) 0.0011(16)
C10 0.0220(19) 0.0298(18) 0.0297(19) 0.0054(14) 0.0092(15) 0.0020(14)
C11 0.0192(19) 0.0245(18) 0.0241(17) -0.0057(12) 0.0047(15) -0.0006(12)
C12 0.0156(15) 0.0238(16) 0.0236(15) -0.0045(13) 0.0056(13) -0.0016(13)
C13 0.0168(16) 0.0277(17) 0.0242(16) -0.0037(14) 0.0062(13) 0.0007(13)
C14 0.0226(18) 0.0340(19) 0.0298(18) 0.0047(15) 0.0085(15) 0.0074(15)
C15 0.031(2) 0.035(2) 0.039(2) 0.0094(17) 0.0147(17) 0.0057(16)
C16 0.0252(18) 0.0315(19) 0.0336(18) 0.0033(16) 0.0149(15) 0.0005(15)
C17 0.056(3) 0.063(3) 0.044(2) 0.003(2) 0.007(2) 0.013(2)
C18 0.166(9) 0.080(5) 0.107(6) -0.005(4) 0.074(6) -0.030(5)
C19 0.049(4) 0.156(8) 0.239(13) -0.139(9) 0.051(6) -0.031(5)
C20 0.114(7) 0.093(6) 0.194(9) -0.017(6) 0.053(7) 0.044(6)
Cd1 0.0132(2) 0.0258(2) 0.0315(2) -0.00429(13) 0.00734(16) 0.00041(12)
N1 0.0191(14) 0.0261(14) 0.0287(14) -0.0024(12) 0.0102(12) -0.0009(11)
N2 0.0162(14) 0.0391(17) 0.0304(15) -0.0020(13) 0.0094(12) 0.0053(13)
N3 0.0196(14) 0.0380(16) 0.0257(14) 0.0048(13) 0.0129(12) 0.0079(12)
N4 0.0199(15) 0.0301(15) 0.0348(15) 0.0045(13) 0.0088(12) 0.0045(12)
O1 0.0152(12) 0.0297(13) 0.0329(13) 0.0042(11) 0.0080(10) 0.0045(10)
O2 0.0234(13) 0.0582(17) 0.0274(13) 0.0067(12) 0.0129(11) 0.0066(12)
O3 0.053(2) 0.063(2) 0.0448(17) 0.0149(15) 0.0151(15) 0.0056(16)

loop_
_atom_type_symbol
_atom_type_description
_atom_type_scat_dispersion_real
_atom_type_scat_dispersion_imag
_atom_type_scat_source
C C 0.0033 0.0016 'International Tables Vol C Tables 4.2.6.8 and 6.1.1.4'
H H 0.0000 0.0000 'International Tables Vol C Tables 4.2.6.8 and 6.1.1.4'
N N 0.0061 0.0033 'International Tables Vol C Tables 4.2.6.8 and 6.1.1.4'
O O 0.0106 0.0060 'International Tables Vol C Tables 4.2.6.8 and 6.1.1.4'
Cd Cd -0.8075 1.2024 'International Tables Vol C Tables 4.2.6.8 and 6.1.1.4'

loop_
_geom_angle_atom_site_label_1
_geom_angle_atom_site_label_2
_geom_angle_atom_site_label_3
_geom_angle
_geom_angle_site_symmetry_1
_geom_angle_site_symmetry_3
_geom_angle_publ_flag
N4 C1 C2 123.0(3) . . ?
N4 C1 H1 118.5 . . ?
C2 C1 H1 118.5 . . ?
C1 C2 C3 118.9(3) . . ?
C1 C2 H2 120.5 . . ?
C3 C2 H2 120.5 . . ?
C2 C3 C4 119.0(3) . . ?
C2 C3 H3 120.5 . . ?
C4 C3 H3 120.5 . . ?
C5 C4 C3 118.0(3) . . ?
C5 C4 C6 117.7(3) . . ?
C3 C4 C6 124.3(3) . . ?
N4 C5 C4 123.3(3) . . ?
N4 C5 H5 118.3 . . ?
C4 C5 H5 118.3 . . ?
O2 C6 N3 123.3(3) . . ?
O2 C6 C4 121.0(3) . . ?
N3 C6 C4 115.8(3) . . ?
N2 C7 C8 123.8(3) . . ?
N2 C7 H7 118.1 . . ?
C8 C7 H7 118.1 . . ?
C9 C8 C13 118.3(3) . . ?
C9 C8 C7 116.4(3) . . ?
C13 C8 C7 125.3(3) . . ?
C8 C9 C10 123.4(3) . . ?
C8 C9 H9 118.3 . . ?
C10 C9 H9 118.3 . . ?
C11 C10 C9 121.2(3) . . ?
C11 C10 H10 119.4 . . ?
C9 C10 H10 119.4 . . ?
O1 C11 C10 122.6(3) . . ?
O1 C11 C12 120.6(3) . . ?
C10 C11 C12 116.8(3) . . ?
N1 C12 C13 121.6(3) . . ?
N1 C12 C11 116.6(3) . . ?
C13 C12 C11 121.8(3) . . ?
C14 C13 C12 117.1(3) . . ?
C14 C13 C8 124.3(3) . . ?
C12 C13 C8 118.5(3) . . ?
C15 C14 C13 119.4(3) . . ?
C15 C14 H14 120.3 . . ?
C13 C14 H14 120.3 . . ?
C14 C15 C16 119.8(3) . . ?
C14 C15 H15 120.1 . . ?
C16 C15 H15 120.1 . . ?
N1 C16 C15 122.7(3) . . ?
N1 C16 H16 118.7 . . ?
C15 C16 H16 118.7 . . ?
O3 C17 H17A 109.5 . . ?
O3 C17 H17B 109.5 . . ?
H17A C17 H17B 109.5 . . ?
O3 C17 H17C 109.5 . . ?
H17A C17 H17C 109.5 . . ?
H17B C17 H17C 109.5 . . ?
C19 C18 C20 101.2(7) . 3_666 ?
C19 C18 H18A 111.5 . . ?
C20 C18 H18A 111.5 3_666 . ?
C19 C18 H18B 111.5 . . ?
C20 C18 H18B 111.5 3_666 . ?
H18A C18 H18B 109.3 . . ?
C20 C19 C18 103.1(7) . . ?
C20 C19 H19A 111.1 . . ?
C18 C19 H19A 111.1 . . ?
C20 C19 H19B 111.1 . . ?
C18 C19 H19B 111.1 . . ?
H19A C19 H19B 109.1 . . ?
C19 C20 C18 102.2(7) . 3_666 ?
C19 C20 H20A 111.3 . . ?
C18 C20 H20A 111.3 3_666 . ?
C19 C20 H20B 111.3 . . ?
C18 C20 H20B 111.3 3_666 . ?
H20A C20 H20B 109.2 . . ?
O1 Cd1 O1 180.000(1) . 3_756 ?
O1 Cd1 N1 73.15(9) . . ?
O1 Cd1 N1 106.85(9) 3_756 . ?
O1 Cd1 N1 106.85(9) . 3_756 ?
O1 Cd1 N1 73.15(9) 3_756 3_756 ?
N1 Cd1 N1 180.000(1) . 3_756 ?
O1 Cd1 N4 89.23(9) . 4_666 ?
O1 Cd1 N4 90.77(9) 3_756 4_666 ?
N1 Cd1 N4 89.43(9) . 4_666 ?
N1 Cd1 N4 90.57(9) 3_756 4_666 ?
O1 Cd1 N4 90.77(9) . 2_645 ?
O1 Cd1 N4 89.23(9) 3_756 2_645 ?
N1 Cd1 N4 90.57(9) . 2_645 ?
N1 Cd1 N4 89.43(9) 3_756 2_645 ?
N4 Cd1 N4 180.0 4_666 2_645 ?
C16 N1 C12 119.3(3) . . ?
C16 N1 Cd1 127.2(2) . . ?
C12 N1 Cd1 113.4(2) . . ?
C7 N2 N3 114.2(3) . . ?
C6 N3 N2 119.9(3) . . ?
C6 N3 H3B 120.1 . . ?
N2 N3 H3B 120.1 . . ?
C1 N4 C5 117.7(3) . . ?
C1 N4 Cd1 121.4(2) . 2_655 ?
C5 N4 Cd1 120.7(2) . 2_655 ?
C11 O1 Cd1 115.9(2) . . ?
C17 O3 H3A 109.5 . . ?

loop_
_geom_bond_atom_site_label_1
_geom_bond_atom_site_label_2
_geom_bond_distance
_geom_bond_site_symmetry_2
_geom_bond_publ_flag
C1 N4 1.334(5) . ?
C1 C2 1.371(5) . ?
C1 H1 0.9500 . ?
C2 C3 1.376(5) . ?
C2 H2 0.9500 . ?
C3 C4 1.389(5) . ?
C3 H3 0.9500 . ?
C4 C5 1.379(5) . ?
C4 C6 1.502(5) . ?
C5 N4 1.334(4) . ?
C5 H5 0.9500 . ?
C6 O2 1.232(4) . ?
C6 N3 1.342(4) . ?
C7 N2 1.277(5) . ?
C7 C8 1.466(5) . ?
C7 H7 0.9500 . ?
C8 C9 1.376(5) . ?
C8 C13 1.432(5) . ?
C9 C10 1.399(5) . ?
C9 H9 0.9500 . ?
C10 C11 1.382(6) . ?
C10 H10 0.9500 . ?
C11 O1 1.305(4) . ?
C11 C12 1.454(5) . ?
C12 N1 1.364(4) . ?
C12 C13 1.422(4) . ?
C13 C14 1.411(5) . ?
C14 C15 1.371(5) . ?
C14 H14 0.9500 . ?
C15 C16 1.390(5) . ?
C15 H15 0.9500 . ?
C16 N1 1.315(4) . ?
C16 H16 0.9500 . ?
C17 O3 1.391(6) . ?
C17 H17A 0.9800 . ?
C17 H17B 0.9800 . ?
C17 H17C 0.9800 . ?
C18 C19 1.559(13) . ?
C18 C20 1.613(12) 3_666 ?
C18 H18A 0.9900 . ?
C18 H18B 0.9900 . ?
C19 C20 1.425(7) . ?
C19 H19A 0.9900 . ?
C19 H19B 0.9900 . ?
C20 C18 1.613(12) 3_666 ?
C20 H20A 0.9900 . ?
C20 H20B 0.9900 . ?
Cd1 O1 2.255(2) . ?
Cd1 O1 2.255(2) 3_756 ?
Cd1 N1 2.326(3) . ?
Cd1 N1 2.326(3) 3_756 ?
Cd1 N4 2.396(3) 4_666 ?
Cd1 N4 2.396(3) 2_645 ?
N2 N3 1.380(4) . ?
N3 H3B 0.8800 . ?
N4 Cd1 2.396(3) 2_655 ?
O3 H3A 0.8400 . ?

loop_
_geom_torsion_atom_site_label_1
_geom_torsion_atom_site_label_2
_geom_torsion_atom_site_label_3
_geom_torsion_atom_site_label_4
_geom_torsion
_geom_torsion_site_symmetry_1
_geom_torsion_site_symmetry_2
_geom_torsion_site_symmetry_3
_geom_torsion_site_symmetry_4
_geom_torsion_publ_flag
N4 C1 C2 C3 -1.2(6) . . . . ?
C1 C2 C3 C4 2.6(6) . . . . ?
C2 C3 C4 C5 -1.9(5) . . . . ?
C2 C3 C4 C6 179.5(3) . . . . ?
C3 C4 C5 N4 -0.3(5) . . . . ?
C6 C4 C5 N4 178.4(3) . . . . ?
C5 C4 C6 O2 -15.4(5) . . . . ?
C3 C4 C6 O2 163.3(3) . . . . ?
C5 C4 C6 N3 164.7(3) . . . . ?
C3 C4 C6 N3 -16.7(5) . . . . ?
N2 C7 C8 C9 -168.0(3) . . . . ?
N2 C7 C8 C13 11.8(6) . . . . ?
C13 C8 C9 C10 -1.3(5) . . . . ?
C7 C8 C9 C10 178.6(3) . . . . ?
C8 C9 C10 C11 -0.5(6) . . . . ?
C9 C10 C11 O1 -179.0(3) . . . . ?
C9 C10 C11 C12 1.1(5) . . . . ?
O1 C11 C12 N1 -0.4(4) . . . . ?
C10 C11 C12 N1 179.5(3) . . . . ?
O1 C11 C12 C13 -179.9(3) . . . . ?
C10 C11 C12 C13 -0.1(5) . . . . ?
N1 C12 C13 C14 -2.6(5) . . . . ?
C11 C12 C13 C14 176.9(3) . . . . ?
N1 C12 C13 C8 178.8(3) . . . . ?
C11 C12 C13 C8 -1.6(5) . . . . ?
C9 C8 C13 C14 -176.2(3) . . . . ?
C7 C8 C13 C14 4.0(5) . . . . ?
C9 C8 C13 C12 2.3(5) . . . . ?
C7 C8 C13 C12 -177.6(3) . . . . ?
C12 C13 C14 C15 1.0(5) . . . . ?
C8 C13 C14 C15 179.4(3) . . . . ?
C13 C14 C15 C16 1.3(6) . . . . ?
C14 C15 C16 N1 -2.2(6) . . . . ?
C20 C18 C19 C20 -74.5(9) 3_666 . . . ?
C18 C19 C20 C18 75.2(9) . . . 3_666 ?
C15 C16 N1 C12 0.6(5) . . . . ?
C15 C16 N1 Cd1 177.6(3) . . . . ?
C13 C12 N1 C16 1.9(4) . . . . ?
C11 C12 N1 C16 -177.7(3) . . . . ?
C13 C12 N1 Cd1 -175.6(2) . . . . ?
C11 C12 N1 Cd1 4.9(3) . . . . ?
O1 Cd1 N1 C16 177.6(3) . . . . ?
O1 Cd1 N1 C16 -2.4(3) 3_756 . . . ?
N1 Cd1 N1 C16 -134(100) 3_756 . . . ?
N4 Cd1 N1 C16 88.2(3) 4_666 . . . ?
N4 Cd1 N1 C16 -91.8(3) 2_645 . . . ?
O1 Cd1 N1 C12 -5.2(2) . . . . ?
O1 Cd1 N1 C12 174.8(2) 3_756 . . . ?
N1 Cd1 N1 C12 43(100) 3_756 . . . ?
N4 Cd1 N1 C12 -94.6(2) 4_666 . . . ?
N4 Cd1 N1 C12 85.4(2) 2_645 . . . ?
C8 C7 N2 N3 179.1(3) . . . . ?
O2 C6 N3 N2 -0.7(5) . . . . ?
C4 C6 N3 N2 179.3(3) . . . . ?
C7 N2 N3 C6 -173.0(3) . . . . ?
C2 C1 N4 C5 -0.9(6) . . . . ?
C2 C1 N4 Cd1 173.9(3) . . . 2_655 ?
C4 C5 N4 C1 1.7(5) . . . . ?
C4 C5 N4 Cd1 -173.1(2) . . . 2_655 ?
C10 C11 O1 Cd1 175.5(3) . . . . ?
C12 C11 O1 Cd1 -4.6(4) . . . . ?
O1 Cd1 O1 C11 -44(100) 3_756 . . . ?
N1 Cd1 O1 C11 5.1(2) . . . . ?
N1 Cd1 O1 C11 -174.9(2) 3_756 . . . ?
N4 Cd1 O1 C11 94.8(2) 4_666 . . . ?
N4 Cd1 O1 C11 -85.2(2) 2_645 . . . ?
